data_4314039
loop_
_publ_author_name
'J. Christopher Thomas'
'Jonas C. Peters'

_publ_section_title
;
 Bis(phosphino)borates: A New Family of Monoanionic Chelating Phosphine
 Ligands
;
_journal_name_full 'Inorganic Chemistry'
_journal_page_first 5055
_journal_page_last 5073
_journal_paper_doi 10.1021/ic034150x
_journal_volume 42
_journal_year 2003
_chemical_formula_sum 'C34 H58 B P2 Tl'
_chemical_formula_weight 743.92
_chemical_name_systematic
; 
 ? 
;
_space_group_IT_number 2
_symmetry_cell_setting triclinic
_symmetry_space_group_name_Hall '-P 1'
_symmetry_space_group_name_H-M 'P -1'
_atom_sites_solution_hydrogens geom
_atom_sites_solution_primary patt
_atom_sites_solution_secondary difmap
_audit_creation_method SHELXL-97
_cell_angle_alpha 83.2880(10)
_cell_angle_beta 81.3910(10)
_cell_angle_gamma 72.0640(10)
_cell_formula_units_Z 4
_cell_length_a 11.7142(9)
_cell_length_b 16.4401(13)
_cell_length_c 19.1967(15)
_cell_measurement_reflns_used 19849
_cell_measurement_temperature 98(2)
_cell_measurement_theta_max 23.504
_cell_measurement_theta_min 2.432
_cell_volume 3467.8(5)
_computing_cell_refinement 'Bruker XSCANS'
_computing_data_collection 'Bruker XSCANS'
_computing_data_reduction 'Bruker SHELXTL'
_computing_molecular_graphics 'Bruker SHELXTL'
_computing_publication_material 'Bruker SHELXTL'
_computing_structure_refinement 'SHELXL-97 (Sheldrick, 1997)'
_computing_structure_solution 'SHELXS-97 (Sheldrick, 1990)'
_diffrn_ambient_temperature 98(2)
_diffrn_measured_fraction_theta_full 0.911
_diffrn_measured_fraction_theta_max 0.911
_diffrn_measurement_device_type 'Bruker P4'
_diffrn_measurement_method '\w scans'
_diffrn_radiation_monochromator graphite
_diffrn_radiation_source 'fine-focus sealed tube'
_diffrn_radiation_type MoK\a
_diffrn_radiation_wavelength 0.71073
_diffrn_reflns_av_R_equivalents 0.1000
_diffrn_reflns_av_sigmaI/netI 0.0784
_diffrn_reflns_limit_h_max 15
_diffrn_reflns_limit_h_min -15
_diffrn_reflns_limit_k_max 21
_diffrn_reflns_limit_k_min -22
_diffrn_reflns_limit_l_max 25
_diffrn_reflns_limit_l_min -24
_diffrn_reflns_number 52882
_diffrn_reflns_theta_full 28.56
_diffrn_reflns_theta_max 28.56
_diffrn_reflns_theta_min 1.63
_exptl_absorpt_coefficient_mu 4.770
_exptl_absorpt_correction_type none
_exptl_crystal_colour yellow
_exptl_crystal_density_diffrn 1.425
_exptl_crystal_density_method 'not measured'
_exptl_crystal_description 'triangular pyramid'
_exptl_crystal_F_000 1512
_exptl_crystal_size_max 0.48
_exptl_crystal_size_mid 0.21
_exptl_crystal_size_min 0.13
_refine_diff_density_max 2.317
_refine_diff_density_min -1.572
_refine_diff_density_rms 0.162
_refine_ls_extinction_method none
_refine_ls_goodness_of_fit_ref 1.141
_refine_ls_hydrogen_treatment mixed
_refine_ls_matrix_type full
_refine_ls_number_parameters 717
_refine_ls_number_reflns 16102
_refine_ls_number_restraints 0
_refine_ls_restrained_S_all 1.141
_refine_ls_R_factor_all 0.0566
_refine_ls_R_factor_gt 0.0370
_refine_ls_shift/su_max 0.096
_refine_ls_shift/su_mean 0.002
_refine_ls_structure_factor_coef Fsqd
_refine_ls_weighting_details 'calc w=1/[\s^2^(Fo^2^)+(0.0000P)^2^+0.0000P] where P=(Fo^2^+2Fc^2^)/3'
_refine_ls_weighting_scheme calc
_refine_ls_wR_factor_gt 0.0723
_refine_ls_wR_factor_ref 0.0770
_reflns_number_gt 12075
_reflns_number_total 16102
_reflns_threshold_expression >2sigma(I)
_cod_data_source_file ic034150xsi20030212_062841_3.cif
_cod_data_source_block jct33
_cod_depositor_comments
;
The following automatic conversions were performed:

'_symmetry_cell_setting' value 'Triclinic' changed to 'triclinic'
according to the built-in table from CIF Core dictionary named
'cif_core.dic' version 2.4.1 from 2010-06-29.

Automatic conversion script
Id: cif_fix_values 1646 2011-03-28 12:23:43Z adriana 
;
_cod_database_code 4314039

loop_
_symmetry_equiv_pos_as_xyz
'x, y, z'
'-x, -y, -z'

loop_
_atom_site_label
_atom_site_type_symbol
_atom_site_fract_x
_atom_site_fract_y
_atom_site_fract_z
_atom_site_U_iso_or_equiv
_atom_site_adp_type
_atom_site_occupancy
_atom_site_symmetry_multiplicity
_atom_site_calc_flag
_atom_site_refinement_flags
_atom_site_disorder_assembly
_atom_site_disorder_group
Tl1 Tl 0.827682(14) 0.190916(10) 0.011526(9) 0.01665(5) Uani 1 1 d . . .
P1 P 0.97410(9) 0.18053(6) 0.12908(6) 0.0126(2) Uani 1 1 d . . .
P2 P 0.63645(9) 0.24704(6) 0.12904(6) 0.0115(2) Uani 1 1 d . . .
B1 B 0.7742(4) 0.2094(3) 0.2619(3) 0.0128(10) Uani 1 1 d . . .
C1 C 0.7175(4) 0.1432(2) 0.3168(2) 0.0130(9) Uani 1 1 d . . .
C2 C 0.7747(3) 0.0549(2) 0.3298(2) 0.0121(9) Uani 1 1 d . . .
H2 H 0.8555 0.0320 0.3088 0.015 Uiso 1 1 calc R . .
C3 C 0.7196(4) -0.0005(2) 0.3716(2) 0.0150(9) Uani 1 1 d . . .
C4 C 0.6002(4) 0.0325(2) 0.4020(2) 0.0159(9) Uani 1 1 d . . .
H4 H 0.5596 -0.0048 0.4290 0.019 Uiso 1 1 calc R . .
C5 C 0.5403(4) 0.1199(3) 0.3931(2) 0.0160(9) Uani 1 1 d . . .
C6 C 0.6010(4) 0.1726(2) 0.3536(2) 0.0139(9) Uani 1 1 d . . .
H6 H 0.5617 0.2325 0.3509 0.017 Uiso 1 1 calc R . .
C7 C 0.7862(4) -0.0945(2) 0.3827(3) 0.0212(11) Uani 1 1 d . . .
H7A H 0.8618 -0.1081 0.3506 0.032 Uiso 1 1 calc R . .
H7B H 0.7358 -0.1286 0.3729 0.032 Uiso 1 1 calc R . .
H7C H 0.8042 -0.1079 0.4317 0.032 Uiso 1 1 calc R . .
C8 C 0.4070(4) 0.1541(3) 0.4206(3) 0.0197(10) Uani 1 1 d . . .
H8A H 0.3916 0.2100 0.4392 0.030 Uiso 1 1 calc R . .
H8B H 0.3855 0.1140 0.4584 0.030 Uiso 1 1 calc R . .
H8C H 0.3582 0.1603 0.3820 0.030 Uiso 1 1 calc R . .
C9 C 0.8131(3) 0.2693(2) 0.3127(2) 0.0125(9) Uani 1 1 d . . .
C10 C 0.8999(4) 0.2304(3) 0.3594(2) 0.0159(9) Uani 1 1 d . . .
H10 H 0.9249 0.1696 0.3664 0.019 Uiso 1 1 calc R . .
C11 C 0.9509(4) 0.2759(3) 0.3957(2) 0.0175(10) Uani 1 1 d . . .
C12 C 0.9111(4) 0.3657(3) 0.3876(3) 0.0181(10) Uani 1 1 d . . .
H12 H 0.9467 0.3980 0.4107 0.022 Uiso 1 1 calc R . .
C13 C 0.8205(4) 0.4074(3) 0.3461(2) 0.0156(9) Uani 1 1 d . . .
C14 C 0.7748(4) 0.3587(2) 0.3090(2) 0.0146(9) Uani 1 1 d . . .
H14 H 0.7142 0.3881 0.2795 0.018 Uiso 1 1 calc R . .
C15 C 1.0530(4) 0.2301(3) 0.4388(3) 0.0245(11) Uani 1 1 d . . .
H15A H 1.1284 0.2111 0.4071 0.037 Uiso 1 1 calc R . .
H15B H 1.0354 0.1803 0.4661 0.037 Uiso 1 1 calc R . .
H15C H 1.0615 0.2693 0.4711 0.037 Uiso 1 1 calc R . .
C16 C 0.7738(4) 0.5044(2) 0.3371(3) 0.0236(11) Uani 1 1 d . . .
H16A H 0.7958 0.5290 0.3754 0.035 Uiso 1 1 calc R . .
H16B H 0.6856 0.5223 0.3385 0.035 Uiso 1 1 calc R . .
H16C H 0.8097 0.5247 0.2916 0.035 Uiso 1 1 calc R . .
C17 C 0.9013(3) 0.1520(2) 0.2150(2) 0.0120(9) Uani 1 1 d . . .
H17A H 0.8869 0.0969 0.2099 0.014 Uiso 1 1 calc R . .
H17B H 0.9645 0.1385 0.2471 0.014 Uiso 1 1 calc R . .
C18 C 0.6707(3) 0.2715(2) 0.2124(2) 0.0114(9) Uani 1 1 d . . .
H18A H 0.6904 0.3264 0.2022 0.014 Uiso 1 1 calc R . .
H18B H 0.5933 0.2841 0.2439 0.014 Uiso 1 1 calc R . .
C19 C 1.1049(4) 0.0794(3) 0.1102(3) 0.0182(10) Uani 1 1 d . . .
C20 C 1.0522(4) 0.0028(3) 0.1240(3) 0.0284(12) Uani 1 1 d . . .
H20A H 1.1104 -0.0475 0.1029 0.043 Uiso 1 1 calc R . .
H20B H 0.9767 0.0173 0.1028 0.043 Uiso 1 1 calc R . .
H20C H 1.0363 -0.0101 0.1750 0.043 Uiso 1 1 calc R . .
C21 C 1.2063(4) 0.0625(3) 0.1564(3) 0.0274(12) Uani 1 1 d . . .
H21A H 1.2611 0.0045 0.1508 0.041 Uiso 1 1 calc R . .
H21B H 1.1716 0.0679 0.2060 0.041 Uiso 1 1 calc R . .
H21C H 1.2512 0.1044 0.1421 0.041 Uiso 1 1 calc R . .
C22 C 1.1559(4) 0.0819(3) 0.0319(3) 0.0238(11) Uani 1 1 d . . .
H22A H 1.1915 0.1292 0.0207 0.036 Uiso 1 1 calc R . .
H22B H 1.0907 0.0904 0.0027 0.036 Uiso 1 1 calc R . .
H22C H 1.2182 0.0276 0.0221 0.036 Uiso 1 1 calc R . .
C23 C 1.0370(4) 0.2720(2) 0.1373(2) 0.0148(9) Uani 1 1 d . . .
C24 C 1.1288(4) 0.2804(3) 0.0724(3) 0.0196(10) Uani 1 1 d . . .
H24A H 1.0946 0.2787 0.0292 0.029 Uiso 1 1 calc R . .
H24B H 1.2034 0.2328 0.0752 0.029 Uiso 1 1 calc R . .
H24C H 1.1469 0.3349 0.0715 0.029 Uiso 1 1 calc R . .
C25 C 0.9285(4) 0.3531(2) 0.1346(3) 0.0205(10) Uani 1 1 d . . .
H25A H 0.8705 0.3519 0.1769 0.031 Uiso 1 1 calc R . .
H25B H 0.8895 0.3553 0.0924 0.031 Uiso 1 1 calc R . .
H25C H 0.9563 0.4038 0.1328 0.031 Uiso 1 1 calc R . .
C26 C 1.0934(4) 0.2670(3) 0.2047(3) 0.0183(10) Uani 1 1 d . . .
H26A H 1.1216 0.3173 0.2046 0.027 Uiso 1 1 calc R . .
H26B H 1.1618 0.2148 0.2072 0.027 Uiso 1 1 calc R . .
H26C H 1.0329 0.2658 0.2457 0.027 Uiso 1 1 calc R . .
C27 C 0.5638(4) 0.1575(2) 0.1444(3) 0.0167(10) Uani 1 1 d . . .
C28 C 0.6682(4) 0.0758(3) 0.1584(3) 0.0257(12) Uani 1 1 d . . .
H28A H 0.6371 0.0261 0.1668 0.039 Uiso 1 1 calc R . .
H28B H 0.7038 0.0814 0.2000 0.039 Uiso 1 1 calc R . .
H28C H 0.7300 0.0679 0.1172 0.039 Uiso 1 1 calc R . .
C29 C 0.4662(4) 0.1641(3) 0.2077(3) 0.0263(11) Uani 1 1 d . . .
H29A H 0.4412 0.1117 0.2146 0.039 Uiso 1 1 calc R . .
H29B H 0.3964 0.2137 0.1990 0.039 Uiso 1 1 calc R . .
H29C H 0.4984 0.1710 0.2502 0.039 Uiso 1 1 calc R . .
C30 C 0.5151(4) 0.1484(3) 0.0775(3) 0.0200(10) Uani 1 1 d . . .
H30A H 0.5782 0.1454 0.0372 0.030 Uiso 1 1 calc R . .
H30B H 0.4451 0.1980 0.0691 0.030 Uiso 1 1 calc R . .
H30C H 0.4906 0.0959 0.0829 0.030 Uiso 1 1 calc R . .
C31 C 0.5231(4) 0.3501(2) 0.0979(3) 0.0173(10) Uani 1 1 d . . .
C32 C 0.3941(4) 0.3644(3) 0.1373(3) 0.0339(13) Uani 1 1 d . . .
H32A H 0.3976 0.3587 0.1884 0.051 Uiso 1 1 calc R . .
H32B H 0.3594 0.3217 0.1249 0.051 Uiso 1 1 calc R . .
H32C H 0.3435 0.4221 0.1236 0.051 Uiso 1 1 calc R . .
C33 C 0.5174(5) 0.3498(3) 0.0187(3) 0.0278(12) Uani 1 1 d . . .
H33A H 0.4563 0.4018 0.0030 0.042 Uiso 1 1 calc R . .
H33B H 0.4959 0.2992 0.0099 0.042 Uiso 1 1 calc R . .
H33C H 0.5965 0.3484 -0.0075 0.042 Uiso 1 1 calc R . .
C34 C 0.5672(4) 0.4250(3) 0.1078(3) 0.0315(13) Uani 1 1 d . . .
H34A H 0.6518 0.4138 0.0872 0.047 Uiso 1 1 calc R . .
H34B H 0.5604 0.4323 0.1583 0.047 Uiso 1 1 calc R . .
H34C H 0.5178 0.4773 0.0841 0.047 Uiso 1 1 calc R . .
Tl2 Tl 0.697426(14) 0.327535(10) 0.512641(9) 0.01743(5) Uani 1 1 d . . .
P3 P 0.74848(10) 0.40781(6) 0.63119(6) 0.0131(2) Uani 1 1 d . . .
P4 P 0.69274(9) 0.19514(6) 0.62922(6) 0.0127(2) Uani 1 1 d . . .
B2 B 0.6995(4) 0.2842(3) 0.7645(3) 0.0108(10) Uani 1 1 d . . .
C35 C 0.8067(4) 0.2758(2) 0.8146(2) 0.0130(9) Uani 1 1 d . . .
C36 C 0.7887(4) 0.3402(2) 0.8615(2) 0.0146(9) Uani 1 1 d . . .
H36 H 0.7102 0.3794 0.8702 0.018 Uiso 1 1 calc R . .
C37 C 0.8809(4) 0.3487(3) 0.8953(3) 0.0172(10) Uani 1 1 d . . .
C38 C 0.9943(4) 0.2879(3) 0.8874(2) 0.0177(10) Uani 1 1 d . . .
H38 H 1.0577 0.2926 0.9108 0.021 Uiso 1 1 calc R . .
C39 C 1.0147(4) 0.2196(2) 0.8450(2) 0.0154(9) Uani 1 1 d . . .
C40 C 0.9205(4) 0.2156(2) 0.8108(2) 0.0140(9) Uani 1 1 d . . .
H40 H 0.9346 0.1686 0.7829 0.017 Uiso 1 1 calc R . .
C41 C 0.8603(4) 0.4258(3) 0.9377(3) 0.0237(11) Uani 1 1 d . . .
H41A H 0.8682 0.4751 0.9055 0.036 Uiso 1 1 calc R . .
H41B H 0.9204 0.4123 0.9710 0.036 Uiso 1 1 calc R . .
H41C H 0.7790 0.4395 0.9638 0.036 Uiso 1 1 calc R . .
C42 C 1.1385(4) 0.1547(3) 0.8351(3) 0.0216(10) Uani 1 1 d . . .
H42A H 1.1458 0.1241 0.7930 0.032 Uiso 1 1 calc R . .
H42B H 1.1493 0.1136 0.8767 0.032 Uiso 1 1 calc R . .
H42C H 1.2007 0.1843 0.8292 0.032 Uiso 1 1 calc R . .
C43 C 0.5770(4) 0.2816(2) 0.8184(2) 0.0113(9) Uani 1 1 d . . .
C44 C 0.5709(4) 0.2038(2) 0.8550(2) 0.0142(9) Uani 1 1 d . . .
H44 H 0.6422 0.1564 0.8528 0.017 Uiso 1 1 calc R . .
C45 C 0.4674(4) 0.1918(3) 0.8941(2) 0.0161(9) Uani 1 1 d . . .
C46 C 0.3643(4) 0.2631(2) 0.9021(2) 0.0154(9) Uani 1 1 d . . .
H46 H 0.2924 0.2564 0.9290 0.018 Uiso 1 1 calc R . .
C47 C 0.3665(4) 0.3435(2) 0.8710(2) 0.0162(9) Uani 1 1 d . . .
C48 C 0.4723(4) 0.3509(2) 0.8293(2) 0.0148(9) Uani 1 1 d . . .
H48 H 0.4731 0.4057 0.8074 0.018 Uiso 1 1 calc R . .
C49 C 0.4617(4) 0.1030(2) 0.9231(3) 0.0200(10) Uani 1 1 d . . .
H49A H 0.4393 0.0753 0.8870 0.030 Uiso 1 1 calc R . .
H49B H 0.4011 0.1079 0.9648 0.030 Uiso 1 1 calc R . .
H49C H 0.5409 0.0686 0.9364 0.030 Uiso 1 1 calc R . .
C50 C 0.2563(4) 0.4205(3) 0.8814(3) 0.0233(11) Uani 1 1 d . . .
H50A H 0.1850 0.4066 0.8715 0.035 Uiso 1 1 calc R . .
H50B H 0.2680 0.4689 0.8491 0.035 Uiso 1 1 calc R . .
H50C H 0.2444 0.4360 0.9303 0.035 Uiso 1 1 calc R . .
C51 C 0.6732(4) 0.3797(2) 0.7171(2) 0.0130(9) Uani 1 1 d . . .
H51A H 0.6814 0.4199 0.7493 0.016 Uiso 1 1 calc R . .
H51B H 0.5863 0.3967 0.7111 0.016 Uiso 1 1 calc R . .
C52 C 0.7414(4) 0.1994(2) 0.7145(2) 0.0124(9) Uani 1 1 d . . .
H52A H 0.7207 0.1522 0.7454 0.015 Uiso 1 1 calc R . .
H52B H 0.8308 0.1828 0.7063 0.015 Uiso 1 1 calc R . .
C53 C 0.9132(4) 0.3927(2) 0.6384(2) 0.0153(9) Uani 1 1 d . . .
C54 C 0.9755(4) 0.2960(2) 0.6361(3) 0.0187(10) Uani 1 1 d . . .
H54A H 0.9590 0.2761 0.5935 0.028 Uiso 1 1 calc R . .
H54B H 0.9445 0.2656 0.6780 0.028 Uiso 1 1 calc R . .
H54C H 1.0629 0.2844 0.6352 0.028 Uiso 1 1 calc R . .
C55 C 0.9384(4) 0.4221(3) 0.7066(3) 0.0224(10) Uani 1 1 d . . .
H55A H 1.0253 0.4016 0.7102 0.034 Uiso 1 1 calc R . .
H55B H 0.8949 0.3986 0.7476 0.034 Uiso 1 1 calc R . .
H55C H 0.9108 0.4849 0.7051 0.034 Uiso 1 1 calc R . .
C56 C 0.9673(4) 0.4378(3) 0.5734(3) 0.0210(10) Uani 1 1 d . . .
H56A H 1.0552 0.4219 0.5729 0.032 Uiso 1 1 calc R . .
H56B H 0.9331 0.5000 0.5753 0.032 Uiso 1 1 calc R . .
H56C H 0.9483 0.4204 0.5305 0.032 Uiso 1 1 calc R . .
C57 C 0.6693(4) 0.5269(2) 0.6137(3) 0.0211(11) Uani 1 1 d . . .
C58 C 0.7013(4) 0.5853(3) 0.6596(3) 0.0270(12) Uani 1 1 d . . .
H58A H 0.7842 0.5869 0.6443 0.040 Uiso 1 1 calc R . .
H58B H 0.6944 0.5630 0.7092 0.040 Uiso 1 1 calc R . .
H58C H 0.6455 0.6434 0.6547 0.040 Uiso 1 1 calc R . .
C59 C 0.6935(4) 0.5554(3) 0.5352(3) 0.0253(11) Uani 1 1 d . . .
H59A H 0.6720 0.5184 0.5062 0.038 Uiso 1 1 calc R . .
H59B H 0.7793 0.5512 0.5232 0.038 Uiso 1 1 calc R . .
H59C H 0.6446 0.6149 0.5261 0.038 Uiso 1 1 calc R . .
C60 C 0.5315(4) 0.5392(3) 0.6299(3) 0.0297(12) Uani 1 1 d . . .
H60A H 0.4871 0.5962 0.6108 0.044 Uiso 1 1 calc R . .
H60B H 0.5093 0.5338 0.6812 0.044 Uiso 1 1 calc R . .
H60C H 0.5112 0.4953 0.6080 0.044 Uiso 1 1 calc R . .
C61 C 0.5275(4) 0.2019(3) 0.6415(2) 0.0152(9) Uani 1 1 d . . .
C62 C 0.4579(4) 0.2963(3) 0.6548(3) 0.0249(11) Uani 1 1 d . . .
H62A H 0.3710 0.3051 0.6560 0.037 Uiso 1 1 calc R . .
H62B H 0.4843 0.3341 0.6167 0.037 Uiso 1 1 calc R . .
H62C H 0.4744 0.3094 0.7001 0.037 Uiso 1 1 calc R . .
C63 C 0.4926(4) 0.1840(3) 0.5722(3) 0.0199(10) Uani 1 1 d . . .
H63A H 0.4043 0.2002 0.5747 0.030 Uiso 1 1 calc R . .
H63B H 0.5267 0.1228 0.5649 0.030 Uiso 1 1 calc R . .
H63C H 0.5244 0.2176 0.5328 0.030 Uiso 1 1 calc R . .
C64 C 0.4866(4) 0.1453(3) 0.7028(3) 0.0259(11) Uani 1 1 d . . .
H64A H 0.5160 0.1533 0.7459 0.039 Uiso 1 1 calc R . .
H64B H 0.5193 0.0851 0.6920 0.039 Uiso 1 1 calc R . .
H64C H 0.3981 0.1613 0.7098 0.039 Uiso 1 1 calc R . .
C65 C 0.7859(4) 0.0856(2) 0.5992(3) 0.0181(10) Uani 1 1 d . . .
C66 C 0.7893(4) 0.0860(3) 0.5194(3) 0.0293(12) Uani 1 1 d . . .
H66A H 0.8319 0.1263 0.4956 0.044 Uiso 1 1 calc R . .
H66B H 0.7065 0.1037 0.5070 0.044 Uiso 1 1 calc R . .
H66C H 0.8316 0.0283 0.5044 0.044 Uiso 1 1 calc R . .
C67 C 0.7417(5) 0.0105(3) 0.6361(3) 0.0337(13) Uani 1 1 d . . .
H67A H 0.6612 0.0164 0.6238 0.051 Uiso 1 1 calc R . .
H67B H 0.7379 0.0110 0.6874 0.051 Uiso 1 1 calc R . .
H67C H 0.7980 -0.0438 0.6206 0.051 Uiso 1 1 calc R . .
C68 C 0.9162(4) 0.0701(3) 0.6141(3) 0.0280(12) Uani 1 1 d . . .
H68A H 0.9676 0.0165 0.5948 0.042 Uiso 1 1 calc R . .
H68B H 0.9186 0.0662 0.6652 0.042 Uiso 1 1 calc R . .
H68C H 0.9456 0.1178 0.5918 0.042 Uiso 1 1 calc R . .

loop_
_atom_site_aniso_label
_atom_site_aniso_U_11
_atom_site_aniso_U_22
_atom_site_aniso_U_33
_atom_site_aniso_U_23
_atom_site_aniso_U_13
_atom_site_aniso_U_12
Tl1 0.01866(9) 0.01733(9) 0.01377(10) -0.00364(7) -0.00008(7) -0.00502(7)
P1 0.0117(5) 0.0133(5) 0.0111(6) -0.0011(4) 0.0008(4) -0.0021(4)
P2 0.0119(5) 0.0100(5) 0.0118(6) -0.0006(4) -0.0022(4) -0.0020(4)
B1 0.014(2) 0.015(2) 0.010(3) 0.0010(19) 0.000(2) -0.0065(19)
C1 0.015(2) 0.015(2) 0.011(2) -0.0001(17) -0.0055(18) -0.0053(16)
C2 0.0072(19) 0.018(2) 0.010(2) -0.0031(17) -0.0031(17) -0.0007(16)
C3 0.016(2) 0.014(2) 0.016(3) 0.0009(17) -0.0059(18) -0.0051(17)
C4 0.016(2) 0.019(2) 0.016(3) 0.0049(18) -0.0039(18) -0.0107(17)
C5 0.015(2) 0.023(2) 0.010(2) -0.0028(18) -0.0007(18) -0.0047(18)
C6 0.015(2) 0.0113(19) 0.012(3) -0.0026(17) 0.0000(18) 0.0001(16)
C7 0.020(2) 0.015(2) 0.025(3) 0.0032(19) 0.001(2) -0.0036(18)
C8 0.015(2) 0.021(2) 0.021(3) 0.0016(19) -0.002(2) -0.0043(18)
C9 0.011(2) 0.0127(19) 0.011(2) -0.0007(17) 0.0027(17) -0.0023(16)
C10 0.014(2) 0.015(2) 0.015(3) 0.0015(17) 0.0025(18) -0.0026(17)
C11 0.015(2) 0.027(2) 0.009(3) -0.0053(18) 0.0004(18) -0.0020(18)
C12 0.019(2) 0.022(2) 0.016(3) -0.0073(19) 0.0022(19) -0.0105(19)
C13 0.014(2) 0.020(2) 0.012(3) -0.0063(18) 0.0051(18) -0.0053(17)
C14 0.011(2) 0.016(2) 0.014(3) -0.0003(17) 0.0013(18) -0.0002(16)
C15 0.022(2) 0.034(3) 0.019(3) -0.010(2) -0.009(2) -0.004(2)
C16 0.030(3) 0.016(2) 0.027(3) -0.0012(19) -0.005(2) -0.0072(19)
C17 0.011(2) 0.0145(19) 0.011(2) -0.0033(16) 0.0013(17) -0.0043(16)
C18 0.012(2) 0.0115(19) 0.011(2) 0.0003(16) -0.0036(17) -0.0025(16)
C19 0.017(2) 0.019(2) 0.015(3) -0.0048(18) 0.0042(19) -0.0011(18)
C20 0.031(3) 0.015(2) 0.034(3) -0.007(2) 0.008(2) -0.002(2)
C21 0.019(2) 0.023(2) 0.030(3) 0.003(2) -0.005(2) 0.0083(19)
C22 0.021(2) 0.025(2) 0.021(3) -0.005(2) 0.004(2) -0.0020(19)
C23 0.016(2) 0.015(2) 0.015(3) -0.0015(17) -0.0016(18) -0.0067(17)
C24 0.020(2) 0.021(2) 0.017(3) 0.0012(19) 0.000(2) -0.0072(18)
C25 0.023(2) 0.017(2) 0.021(3) 0.0031(19) 0.000(2) -0.0073(18)
C26 0.020(2) 0.020(2) 0.018(3) -0.0015(18) -0.003(2) -0.0102(18)
C27 0.023(2) 0.014(2) 0.017(3) 0.0006(18) -0.007(2) -0.0105(18)
C28 0.036(3) 0.014(2) 0.032(3) 0.001(2) -0.015(2) -0.010(2)
C29 0.031(3) 0.038(3) 0.018(3) 0.001(2) -0.002(2) -0.023(2)
C30 0.026(2) 0.019(2) 0.019(3) -0.0009(19) -0.010(2) -0.0097(19)
C31 0.019(2) 0.013(2) 0.019(3) 0.0026(18) -0.0101(19) -0.0007(17)
C32 0.025(3) 0.033(3) 0.032(4) 0.004(2) -0.002(2) 0.004(2)
C33 0.039(3) 0.020(2) 0.024(3) 0.001(2) -0.013(2) -0.004(2)
C34 0.037(3) 0.019(2) 0.039(4) 0.008(2) -0.021(3) -0.004(2)
Tl2 0.01873(9) 0.02061(9) 0.01347(10) 0.00258(7) -0.00363(7) -0.00720(7)
P3 0.0149(5) 0.0125(5) 0.0112(6) 0.0012(4) -0.0001(4) -0.0042(4)
P4 0.0134(5) 0.0124(5) 0.0116(6) -0.0014(4) -0.0011(5) -0.0029(4)
B2 0.010(2) 0.009(2) 0.011(3) -0.0044(18) 0.0024(19) 0.0015(17)
C35 0.015(2) 0.0130(19) 0.011(2) 0.0017(17) -0.0008(18) -0.0062(16)
C36 0.014(2) 0.014(2) 0.013(3) 0.0011(17) -0.0005(18) -0.0015(16)
C37 0.022(2) 0.015(2) 0.014(3) 0.0004(17) -0.0031(19) -0.0051(18)
C38 0.018(2) 0.023(2) 0.014(3) 0.0013(18) -0.0071(19) -0.0073(18)
C39 0.017(2) 0.015(2) 0.012(3) 0.0014(17) 0.0018(18) -0.0051(17)
C40 0.018(2) 0.0108(19) 0.013(3) 0.0008(17) 0.0008(18) -0.0065(17)
C41 0.030(3) 0.025(2) 0.017(3) -0.003(2) -0.012(2) -0.005(2)
C42 0.016(2) 0.026(2) 0.019(3) -0.004(2) -0.003(2) -0.0007(19)
C43 0.015(2) 0.0133(19) 0.008(2) -0.0010(16) -0.0005(17) -0.0078(16)
C44 0.014(2) 0.013(2) 0.014(3) -0.0017(17) -0.0031(18) -0.0004(16)
C45 0.021(2) 0.017(2) 0.012(3) -0.0033(17) -0.0038(19) -0.0064(18)
C46 0.013(2) 0.021(2) 0.013(3) -0.0013(17) 0.0031(18) -0.0085(17)
C47 0.018(2) 0.016(2) 0.014(3) -0.0029(18) -0.0028(19) -0.0039(17)
C48 0.017(2) 0.013(2) 0.014(3) 0.0009(17) 0.0002(18) -0.0061(17)
C49 0.029(3) 0.014(2) 0.017(3) 0.0006(18) 0.002(2) -0.0106(18)
C50 0.017(2) 0.019(2) 0.028(3) -0.003(2) 0.009(2) -0.0018(18)
C51 0.012(2) 0.018(2) 0.008(2) -0.0006(17) 0.0036(17) -0.0051(16)
C52 0.012(2) 0.0131(19) 0.011(2) 0.0012(17) -0.0025(17) -0.0022(16)
C53 0.014(2) 0.017(2) 0.016(3) 0.0011(18) -0.0025(18) -0.0062(17)
C54 0.012(2) 0.018(2) 0.023(3) -0.0007(19) 0.0010(19) -0.0023(17)
C55 0.023(2) 0.031(2) 0.018(3) 0.003(2) -0.004(2) -0.016(2)
C56 0.022(2) 0.027(2) 0.016(3) -0.0002(19) 0.006(2) -0.0128(19)
C57 0.025(2) 0.012(2) 0.021(3) 0.0054(18) 0.000(2) -0.0017(18)
C58 0.037(3) 0.010(2) 0.027(3) 0.0018(19) 0.001(2) -0.001(2)
C59 0.027(3) 0.022(2) 0.021(3) 0.008(2) -0.001(2) -0.004(2)
C60 0.025(3) 0.020(2) 0.034(3) 0.011(2) -0.004(2) 0.005(2)
C61 0.011(2) 0.021(2) 0.015(3) -0.0043(18) -0.0019(18) -0.0055(17)
C62 0.015(2) 0.031(3) 0.028(3) -0.011(2) -0.005(2) -0.0010(19)
C63 0.017(2) 0.023(2) 0.023(3) -0.0019(19) -0.004(2) -0.0076(18)
C64 0.023(2) 0.037(3) 0.023(3) -0.002(2) -0.005(2) -0.016(2)
C65 0.019(2) 0.014(2) 0.019(3) -0.0072(18) -0.003(2) 0.0004(17)
C66 0.026(3) 0.031(3) 0.027(3) -0.015(2) -0.001(2) 0.001(2)
C67 0.041(3) 0.018(2) 0.039(4) -0.003(2) -0.004(3) -0.004(2)
C68 0.024(3) 0.030(3) 0.029(3) -0.013(2) -0.003(2) -0.003(2)

loop_
_atom_type_symbol
_atom_type_description
_atom_type_scat_dispersion_real
_atom_type_scat_dispersion_imag
_atom_type_scat_source
C C 0.0033 0.0016 'International Tables Vol C Tables 4.2.6.8 and 6.1.1.4'
H H 0.0000 0.0000 'International Tables Vol C Tables 4.2.6.8 and 6.1.1.4'
B B 0.0013 0.0007 'International Tables Vol C Tables 4.2.6.8 and 6.1.1.4'
P P 0.1023 0.0942 'International Tables Vol C Tables 4.2.6.8 and 6.1.1.4'
Tl Tl -2.8358 9.6688 'International Tables Vol C Tables 4.2.6.8 and 6.1.1.4'

loop_
_geom_angle_atom_site_label_1
_geom_angle_atom_site_label_2
_geom_angle_atom_site_label_3
_geom_angle
_geom_angle_site_symmetry_1
_geom_angle_site_symmetry_3
_geom_angle_publ_flag
P2 Tl1 P1 78.75(3) . . yes
P2 Tl1 B1 39.21(6) . . ?
P1 Tl1 B1 40.31(6) . . ?
C17 P1 C23 109.10(19) . . ?
C17 P1 C19 103.05(19) . . ?
C23 P1 C19 109.23(18) . . ?
C17 P1 Tl1 112.88(14) . . ?
C23 P1 Tl1 119.57(15) . . ?
C19 P1 Tl1 101.40(15) . . ?
C18 P2 C27 110.3(2) . . ?
C18 P2 C31 103.84(18) . . ?
C27 P2 C31 109.58(19) . . ?
C18 P2 Tl1 121.40(13) . . ?
C27 P2 Tl1 102.94(14) . . ?
C31 P2 Tl1 108.55(15) . . ?
C1 B1 C9 105.4(3) . . ?
C1 B1 C18 110.5(3) . . ?
C9 B1 C18 109.7(3) . . ?
C1 B1 C17 108.8(3) . . ?
C9 B1 C17 108.0(3) . . ?
C18 B1 C17 114.1(4) . . ?
C1 B1 Tl1 121.8(3) . . ?
C9 B1 Tl1 132.6(2) . . ?
C18 B1 Tl1 59.5(2) . . ?
C17 B1 Tl1 55.0(2) . . ?
C6 C1 C2 114.3(4) . . ?
C6 C1 B1 120.3(3) . . ?
C2 C1 B1 125.3(4) . . ?
C3 C2 C1 123.7(4) . . ?
C3 C2 H2 118.2 . . ?
C1 C2 H2 118.2 . . ?
C2 C3 C4 118.5(4) . . ?
C2 C3 C7 120.7(4) . . ?
C4 C3 C7 120.8(4) . . ?
C5 C4 C3 120.4(4) . . ?
C5 C4 H4 119.8 . . ?
C3 C4 H4 119.8 . . ?
C6 C5 C4 118.6(4) . . ?
C6 C5 C8 121.0(4) . . ?
C4 C5 C8 120.0(4) . . ?
C5 C6 C1 124.2(4) . . ?
C5 C6 H6 117.9 . . ?
C1 C6 H6 117.9 . . ?
C3 C7 H7A 109.5 . . ?
C3 C7 H7B 109.5 . . ?
H7A C7 H7B 109.5 . . ?
C3 C7 H7C 109.5 . . ?
H7A C7 H7C 109.5 . . ?
H7B C7 H7C 109.5 . . ?
C5 C8 H8A 109.5 . . ?
C5 C8 H8B 109.5 . . ?
H8A C8 H8B 109.5 . . ?
C5 C8 H8C 109.5 . . ?
H8A C8 H8C 109.5 . . ?
H8B C8 H8C 109.5 . . ?
C14 C9 C10 114.8(4) . . ?
C14 C9 B1 125.0(4) . . ?
C10 C9 B1 119.9(3) . . ?
C14 C9 Tl2 75.4(2) . . ?
C10 C9 Tl2 66.7(2) . . ?
B1 C9 Tl2 131.6(2) . . ?
C11 C10 C9 123.7(4) . . ?
C11 C10 Tl2 67.2(2) . . ?
C9 C10 Tl2 92.7(2) . . ?
C11 C10 H10 118.2 . . ?
C9 C10 H10 118.2 . . ?
Tl2 C10 H10 111.1 . . ?
C10 C11 C12 118.4(4) . . ?
C10 C11 C15 120.9(4) . . ?
C12 C11 C15 120.6(4) . . ?
C10 C11 Tl2 90.6(2) . . ?
C12 C11 Tl2 76.6(2) . . ?
C15 C11 Tl2 106.1(3) . . ?
C13 C12 C11 120.4(4) . . ?
C13 C12 Tl2 88.0(3) . . ?
C11 C12 Tl2 79.4(2) . . ?
C13 C12 H12 119.8 . . ?
C11 C12 H12 119.8 . . ?
Tl2 C12 H12 102.7 . . ?
C12 C13 C14 118.8(4) . . ?
C12 C13 C16 121.9(4) . . ?
C14 C13 C16 119.2(4) . . ?
C12 C13 Tl2 69.3(3) . . ?
C14 C13 Tl2 92.0(3) . . ?
C16 C13 Tl2 111.0(3) . . ?
C9 C14 C13 123.7(4) . . ?
C9 C14 Tl2 84.2(3) . . ?
C13 C14 Tl2 67.0(2) . . ?
C9 C14 H14 118.2 . . ?
C13 C14 H14 118.2 . . ?
Tl2 C14 H14 121.4 . . ?
C11 C15 H15A 109.5 . . ?
C11 C15 H15B 109.5 . . ?
H15A C15 H15B 109.5 . . ?
C11 C15 H15C 109.5 . . ?
H15A C15 H15C 109.5 . . ?
H15B C15 H15C 109.5 . . ?
C13 C16 H16A 109.5 . . ?
C13 C16 H16B 109.5 . . ?
H16A C16 H16B 109.5 . . ?
C13 C16 H16C 109.5 . . ?
H16A C16 H16C 109.5 . . ?
H16B C16 H16C 109.5 . . ?
B1 C17 P1 128.9(3) . . ?
B1 C17 H17A 105.1 . . ?
P1 C17 H17A 105.1 . . ?
B1 C17 H17B 105.1 . . ?
P1 C17 H17B 105.1 . . ?
H17A C17 H17B 105.9 . . ?
B1 C18 P2 126.9(3) . . ?
B1 C18 H18A 105.6 . . ?
P2 C18 H18A 105.6 . . ?
B1 C18 H18B 105.6 . . ?
P2 C18 H18B 105.6 . . ?
H18A C18 H18B 106.1 . . ?
C21 C19 C22 110.2(4) . . ?
C21 C19 C20 108.1(4) . . ?
C22 C19 C20 106.5(4) . . ?
C21 C19 P1 114.3(3) . . ?
C22 C19 P1 110.3(3) . . ?
C20 C19 P1 107.2(3) . . ?
C19 C20 H20A 109.5 . . ?
C19 C20 H20B 109.5 . . ?
H20A C20 H20B 109.5 . . ?
C19 C20 H20C 109.5 . . ?
H20A C20 H20C 109.5 . . ?
H20B C20 H20C 109.5 . . ?
C19 C21 H21A 109.5 . . ?
C19 C21 H21B 109.5 . . ?
H21A C21 H21B 109.5 . . ?
C19 C21 H21C 109.5 . . ?
H21A C21 H21C 109.5 . . ?
H21B C21 H21C 109.5 . . ?
C19 C22 H22A 109.5 . . ?
C19 C22 H22B 109.5 . . ?
H22A C22 H22B 109.5 . . ?
C19 C22 H22C 109.5 . . ?
H22A C22 H22C 109.5 . . ?
H22B C22 H22C 109.5 . . ?
C26 C23 C25 109.0(3) . . ?
C26 C23 C24 109.8(3) . . ?
C25 C23 C24 107.1(3) . . ?
C26 C23 P1 115.4(3) . . ?
C25 C23 P1 105.0(3) . . ?
C24 C23 P1 110.0(3) . . ?
C23 C24 H24A 109.5 . . ?
C23 C24 H24B 109.5 . . ?
H24A C24 H24B 109.5 . . ?
C23 C24 H24C 109.5 . . ?
H24A C24 H24C 109.5 . . ?
H24B C24 H24C 109.5 . . ?
C23 C25 H25A 109.5 . . ?
C23 C25 H25B 109.5 . . ?
H25A C25 H25B 109.5 . . ?
C23 C25 H25C 109.5 . . ?
H25A C25 H25C 109.5 . . ?
H25B C25 H25C 109.5 . . ?
C23 C26 H26A 109.5 . . ?
C23 C26 H26B 109.5 . . ?
H26A C26 H26B 109.5 . . ?
C23 C26 H26C 109.5 . . ?
H26A C26 H26C 109.5 . . ?
H26B C26 H26C 109.5 . . ?
C30 C27 C29 110.5(4) . . ?
C30 C27 C28 107.9(3) . . ?
C29 C27 C28 107.6(4) . . ?
C30 C27 P2 109.9(3) . . ?
C29 C27 P2 115.7(3) . . ?
C28 C27 P2 104.8(3) . . ?
C27 C28 H28A 109.5 . . ?
C27 C28 H28B 109.5 . . ?
H28A C28 H28B 109.5 . . ?
C27 C28 H28C 109.5 . . ?
H28A C28 H28C 109.5 . . ?
H28B C28 H28C 109.5 . . ?
C27 C29 H29A 109.5 . . ?
C27 C29 H29B 109.5 . . ?
H29A C29 H29B 109.5 . . ?
C27 C29 H29C 109.5 . . ?
H29A C29 H29C 109.5 . . ?
H29B C29 H29C 109.5 . . ?
C27 C30 H30A 109.5 . . ?
C27 C30 H30B 109.5 . . ?
H30A C30 H30B 109.5 . . ?
C27 C30 H30C 109.5 . . ?
H30A C30 H30C 109.5 . . ?
H30B C30 H30C 109.5 . . ?
C34 C31 C33 107.3(4) . . ?
C34 C31 C32 108.8(4) . . ?
C33 C31 C32 108.7(4) . . ?
C34 C31 P2 108.7(3) . . ?
C33 C31 P2 109.4(3) . . ?
C32 C31 P2 113.9(3) . . ?
C31 C32 H32A 109.5 . . ?
C31 C32 H32B 109.5 . . ?
H32A C32 H32B 109.5 . . ?
C31 C32 H32C 109.5 . . ?
H32A C32 H32C 109.5 . . ?
H32B C32 H32C 109.5 . . ?
C31 C33 H33A 109.5 . . ?
C31 C33 H33B 109.5 . . ?
H33A C33 H33B 109.5 . . ?
C31 C33 H33C 109.5 . . ?
H33A C33 H33C 109.5 . . ?
H33B C33 H33C 109.5 . . ?
C31 C34 H34A 109.5 . . ?
C31 C34 H34B 109.5 . . ?
H34A C34 H34B 109.5 . . ?
C31 C34 H34C 109.5 . . ?
H34A C34 H34C 109.5 . . ?
H34B C34 H34C 109.5 . . ?
P4 Tl2 P3 78.73(3) . . yes
P4 Tl2 C12 134.67(8) . . yes
P3 Tl2 C12 99.05(8) . . yes
P4 Tl2 C11 113.39(8) . . yes
P3 Tl2 C11 108.27(8) . . yes
C12 Tl2 C11 23.99(10) . . ?
P4 Tl2 C13 153.37(7) . . yes
P3 Tl2 C13 110.81(7) . . yes
C12 Tl2 C13 22.68(10) . . ?
C11 Tl2 C13 40.44(10) . . ?
P4 Tl2 C10 109.76(7) . . yes
P3 Tl2 C10 130.08(7) . . yes
C12 Tl2 C10 39.53(9) . . ?
C11 Tl2 C10 22.18(9) . . ?
C13 Tl2 C10 44.72(9) . . ?
P4 Tl2 C14 142.45(6) . . yes
P3 Tl2 C14 131.82(6) . . yes
C12 Tl2 C14 37.64(10) . . ?
C11 Tl2 C14 44.01(10) . . ?
C13 Tl2 C14 21.02(8) . . ?
C10 Tl2 C14 36.23(9) . . ?
P4 Tl2 C9 122.17(6) . . yes
P3 Tl2 C9 143.24(6) . . yes
C12 Tl2 C9 44.31(9) . . ?
C11 Tl2 C9 37.85(10) . . ?
C13 Tl2 C9 37.37(8) . . ?
C10 Tl2 C9 20.58(9) . . ?
C14 Tl2 C9 20.32(8) . . ?
P4 Tl2 B2 39.43(5) . . ?
P3 Tl2 B2 40.09(6) . . ?
C12 Tl2 B2 129.18(10) . . ?
C11 Tl2 B2 123.50(9) . . ?
C13 Tl2 B2 148.15(9) . . ?
C10 Tl2 B2 135.11(9) . . ?
C14 Tl2 B2 166.58(8) . . ?
C9 Tl2 B2 154.88(8) . . ?
C51 P3 C53 109.6(2) . . ?
C51 P3 C57 103.81(19) . . ?
C53 P3 C57 108.81(19) . . ?
C51 P3 Tl2 113.24(14) . . ?
C53 P3 Tl2 116.40(14) . . ?
C57 P3 Tl2 103.97(16) . . ?
C52 P4 C61 109.8(2) . . ?
C52 P4 C65 104.52(19) . . ?
C61 P4 C65 109.40(18) . . ?
C52 P4 Tl2 122.33(13) . . ?
C61 P4 Tl2 100.46(15) . . ?
C65 P4 Tl2 110.05(15) . . ?
C43 B2 C35 106.8(3) . . ?
C43 B2 C51 109.2(3) . . ?
C35 B2 C51 108.5(3) . . ?
C43 B2 C52 109.1(3) . . ?
C35 B2 C52 109.3(3) . . ?
C51 B2 C52 113.7(4) . . ?
C43 B2 Tl2 121.7(3) . . ?
C35 B2 Tl2 131.3(2) . . ?
C51 B2 Tl2 54.4(2) . . ?
C52 B2 Tl2 59.6(2) . . ?
C40 C35 C36 114.8(4) . . ?
C40 C35 B2 126.4(4) . . ?
C36 C35 B2 118.4(3) . . ?
C37 C36 C35 122.9(4) . . ?
C37 C36 H36 118.6 . . ?
C35 C36 H36 118.6 . . ?
C36 C37 C38 119.3(4) . . ?
C36 C37 C41 120.5(4) . . ?
C38 C37 C41 120.2(4) . . ?
C37 C38 C39 120.0(4) . . ?
C37 C38 H38 120.0 . . ?
C39 C38 H38 120.0 . . ?
C40 C39 C38 118.4(4) . . ?
C40 C39 C42 121.6(4) . . ?
C38 C39 C42 120.0(4) . . ?
C39 C40 C35 124.4(4) . . ?
C39 C40 H40 117.8 . . ?
C35 C40 H40 117.8 . . ?
C37 C41 H41A 109.5 . . ?
C37 C41 H41B 109.5 . . ?
H41A C41 H41B 109.5 . . ?
C37 C41 H41C 109.5 . . ?
H41A C41 H41C 109.5 . . ?
H41B C41 H41C 109.5 . . ?
C39 C42 H42A 109.5 . . ?
C39 C42 H42B 109.5 . . ?
H42A C42 H42B 109.5 . . ?
C39 C42 H42C 109.5 . . ?
H42A C42 H42C 109.5 . . ?
H42B C42 H42C 109.5 . . ?
C48 C43 C44 115.1(4) . . ?
C48 C43 B2 125.5(3) . . ?
C44 C43 B2 119.3(3) . . ?
C45 C44 C43 123.9(4) . . ?
C45 C44 H44 118.0 . . ?
C43 C44 H44 118.0 . . ?
C44 C45 C46 118.3(4) . . ?
C44 C45 C49 121.1(4) . . ?
C46 C45 C49 120.4(4) . . ?
C47 C46 C45 120.6(4) . . ?
C47 C46 H46 119.7 . . ?
C45 C46 H46 119.7 . . ?
C46 C47 C48 118.5(4) . . ?
C46 C47 C50 120.4(4) . . ?
C48 C47 C50 121.1(4) . . ?
C43 C48 C47 123.2(4) . . ?
C43 C48 H48 118.4 . . ?
C47 C48 H48 118.4 . . ?
C45 C49 H49A 109.5 . . ?
C45 C49 H49B 109.5 . . ?
H49A C49 H49B 109.5 . . ?
C45 C49 H49C 109.5 . . ?
H49A C49 H49C 109.5 . . ?
H49B C49 H49C 109.5 . . ?
C47 C50 H50A 109.5 . . ?
C47 C50 H50B 109.5 . . ?
H50A C50 H50B 109.5 . . ?
C47 C50 H50C 109.5 . . ?
H50A C50 H50C 109.5 . . ?
H50B C50 H50C 109.5 . . ?
B2 C51 P3 129.0(3) . . ?
B2 C51 H51A 105.0 . . ?
P3 C51 H51A 105.0 . . ?
B2 C51 H51B 105.0 . . ?
P3 C51 H51B 105.0 . . ?
H51A C51 H51B 105.9 . . ?
B2 C52 P4 127.0(3) . . ?
B2 C52 H52A 105.6 . . ?
P4 C52 H52A 105.6 . . ?
B2 C52 H52B 105.6 . . ?
P4 C52 H52B 105.6 . . ?
H52A C52 H52B 106.1 . . ?
C56 C53 C54 107.7(3) . . ?
C56 C53 C55 110.1(3) . . ?
C54 C53 C55 108.6(4) . . ?
C56 C53 P3 109.3(3) . . ?
C54 C53 P3 105.4(3) . . ?
C55 C53 P3 115.3(3) . . ?
C53 C54 H54A 109.5 . . ?
C53 C54 H54B 109.5 . . ?
H54A C54 H54B 109.5 . . ?
C53 C54 H54C 109.5 . . ?
H54A C54 H54C 109.5 . . ?
H54B C54 H54C 109.5 . . ?
C53 C55 H55A 109.5 . . ?
C53 C55 H55B 109.5 . . ?
H55A C55 H55B 109.5 . . ?
C53 C55 H55C 109.5 . . ?
H55A C55 H55C 109.5 . . ?
H55B C55 H55C 109.5 . . ?
C53 C56 H56A 109.5 . . ?
C53 C56 H56B 109.5 . . ?
H56A C56 H56B 109.5 . . ?
C53 C56 H56C 109.5 . . ?
H56A C56 H56C 109.5 . . ?
H56B C56 H56C 109.5 . . ?
C59 C57 C58 109.9(4) . . ?
C59 C57 C60 106.8(4) . . ?
C58 C57 C60 107.8(4) . . ?
C59 C57 P3 110.6(3) . . ?
C58 C57 P3 114.4(3) . . ?
C60 C57 P3 106.9(3) . . ?
C57 C58 H58A 109.5 . . ?
C57 C58 H58B 109.5 . . ?
H58A C58 H58B 109.5 . . ?
C57 C58 H58C 109.5 . . ?
H58A C58 H58C 109.5 . . ?
H58B C58 H58C 109.5 . . ?
C57 C59 H59A 109.5 . . ?
C57 C59 H59B 109.5 . . ?
H59A C59 H59B 109.5 . . ?
C57 C59 H59C 109.5 . . ?
H59A C59 H59C 109.5 . . ?
H59B C59 H59C 109.5 . . ?
C57 C60 H60A 109.5 . . ?
C57 C60 H60B 109.5 . . ?
H60A C60 H60B 109.5 . . ?
C57 C60 H60C 109.5 . . ?
H60A C60 H60C 109.5 . . ?
H60B C60 H60C 109.5 . . ?
C64 C61 C63 110.2(4) . . ?
C64 C61 C62 107.9(4) . . ?
C63 C61 C62 106.9(4) . . ?
C64 C61 P4 116.2(3) . . ?
C63 C61 P4 109.3(3) . . ?
C62 C61 P4 105.9(3) . . ?
C61 C62 H62A 109.5 . . ?
C61 C62 H62B 109.5 . . ?
H62A C62 H62B 109.5 . . ?
C61 C62 H62C 109.5 . . ?
H62A C62 H62C 109.5 . . ?
H62B C62 H62C 109.5 . . ?
C61 C63 H63A 109.5 . . ?
C61 C63 H63B 109.5 . . ?
H63A C63 H63B 109.5 . . ?
C61 C63 H63C 109.5 . . ?
H63A C63 H63C 109.5 . . ?
H63B C63 H63C 109.5 . . ?
C61 C64 H64A 109.5 . . ?
C61 C64 H64B 109.5 . . ?
H64A C64 H64B 109.5 . . ?
C61 C64 H64C 109.5 . . ?
H64A C64 H64C 109.5 . . ?
H64B C64 H64C 109.5 . . ?
C66 C65 C68 106.9(4) . . ?
C66 C65 C67 109.5(4) . . ?
C68 C65 C67 108.1(4) . . ?
C66 C65 P4 109.4(3) . . ?
C68 C65 P4 108.0(3) . . ?
C67 C65 P4 114.6(3) . . ?
C65 C66 H66A 109.5 . . ?
C65 C66 H66B 109.5 . . ?
H66A C66 H66B 109.5 . . ?
C65 C66 H66C 109.5 . . ?
H66A C66 H66C 109.5 . . ?
H66B C66 H66C 109.5 . . ?
C65 C67 H67A 109.5 . . ?
C65 C67 H67B 109.5 . . ?
H67A C67 H67B 109.5 . . ?
C65 C67 H67C 109.5 . . ?
H67A C67 H67C 109.5 . . ?
H67B C67 H67C 109.5 . . ?
C65 C68 H68A 109.5 . . ?
C65 C68 H68B 109.5 . . ?
H68A C68 H68B 109.5 . . ?
C65 C68 H68C 109.5 . . ?
H68A C68 H68C 109.5 . . ?
H68B C68 H68C 109.5 . . ?

loop_
_geom_bond_atom_site_label_1
_geom_bond_atom_site_label_2
_geom_bond_distance
_geom_bond_site_symmetry_2
_geom_bond_publ_flag
Tl1 P2 2.9426(11) . yes
Tl1 P1 2.9919(12) . yes
Tl1 B1 4.786(5) . yes
P1 C17 1.820(4) . ?
P1 C23 1.898(4) . ?
P1 C19 1.910(4) . ?
P2 C18 1.825(4) . ?
P2 C27 1.890(4) . ?
P2 C31 1.899(4) . ?
B1 C1 1.645(6) . ?
B1 C9 1.662(6) . ?
B1 C18 1.664(6) . ?
B1 C17 1.688(6) . ?
C1 C6 1.407(5) . ?
C1 C2 1.409(5) . ?
C2 C3 1.388(6) . ?
C2 H2 0.9500 . ?
C3 C4 1.398(6) . ?
C3 C7 1.507(5) . ?
C4 C5 1.394(6) . ?
C4 H4 0.9500 . ?
C5 C6 1.377(6) . ?
C5 C8 1.521(5) . ?
C6 H6 0.9500 . ?
C7 H7A 0.9800 . ?
C7 H7B 0.9800 . ?
C7 H7C 0.9800 . ?
C8 H8A 0.9800 . ?
C8 H8B 0.9800 . ?
C8 H8C 0.9800 . ?
C9 C14 1.395(5) . ?
C9 C10 1.407(6) . ?
C9 Tl2 3.998(4) . yes
C10 C11 1.388(6) . ?
C10 Tl2 3.675(4) . yes
C10 H10 0.9500 . ?
C11 C12 1.401(6) . ?
C11 C15 1.509(6) . ?
C11 Tl2 3.388(4) . yes
C12 C13 1.382(6) . ?
C12 Tl2 3.353(4) . yes
C12 H12 0.9500 . ?
C13 C14 1.396(6) . ?
C13 C16 1.516(5) . ?
C13 Tl2 3.581(4) . yes
C14 Tl2 3.889(5) . yes
C14 H14 0.9500 . ?
C15 H15A 0.9800 . ?
C15 H15B 0.9800 . ?
C15 H15C 0.9800 . ?
C16 H16A 0.9800 . ?
C16 H16B 0.9800 . ?
C16 H16C 0.9800 . ?
C17 H17A 0.9900 . ?
C17 H17B 0.9900 . ?
C18 H18A 0.9900 . ?
C18 H18B 0.9900 . ?
C19 C21 1.526(7) . ?
C19 C22 1.534(6) . ?
C19 C20 1.545(6) . ?
C20 H20A 0.9800 . ?
C20 H20B 0.9800 . ?
C20 H20C 0.9800 . ?
C21 H21A 0.9800 . ?
C21 H21B 0.9800 . ?
C21 H21C 0.9800 . ?
C22 H22A 0.9800 . ?
C22 H22B 0.9800 . ?
C22 H22C 0.9800 . ?
C23 C26 1.521(6) . ?
C23 C25 1.535(6) . ?
C23 C24 1.542(6) . ?
C24 H24A 0.9800 . ?
C24 H24B 0.9800 . ?
C24 H24C 0.9800 . ?
C25 H25A 0.9800 . ?
C25 H25B 0.9800 . ?
C25 H25C 0.9800 . ?
C26 H26A 0.9800 . ?
C26 H26B 0.9800 . ?
C26 H26C 0.9800 . ?
C27 C30 1.522(6) . ?
C27 C29 1.528(6) . ?
C27 C28 1.541(6) . ?
C28 H28A 0.9800 . ?
C28 H28B 0.9800 . ?
C28 H28C 0.9800 . ?
C29 H29A 0.9800 . ?
C29 H29B 0.9800 . ?
C29 H29C 0.9800 . ?
C30 H30A 0.9800 . ?
C30 H30B 0.9800 . ?
C30 H30C 0.9800 . ?
C31 C34 1.515(6) . ?
C31 C33 1.533(7) . ?
C31 C32 1.546(6) . ?
C32 H32A 0.9800 . ?
C32 H32B 0.9800 . ?
C32 H32C 0.9800 . ?
C33 H33A 0.9800 . ?
C33 H33B 0.9800 . ?
C33 H33C 0.9800 . ?
C34 H34A 0.9800 . ?
C34 H34B 0.9800 . ?
C34 H34C 0.9800 . ?
Tl2 P4 2.9406(11) . yes
Tl2 P3 2.9788(12) . yes
Tl2 B2 4.807(5) . yes
P3 C51 1.831(4) . ?
P3 C53 1.893(4) . ?
P3 C57 1.905(4) . ?
P4 C52 1.828(4) . ?
P4 C61 1.885(4) . ?
P4 C65 1.899(4) . ?
B2 C43 1.647(6) . ?
B2 C35 1.656(6) . ?
B2 C51 1.684(6) . ?
B2 C52 1.690(6) . ?
C35 C40 1.392(5) . ?
C35 C36 1.415(6) . ?
C36 C37 1.390(6) . ?
C36 H36 0.9500 . ?
C37 C38 1.395(6) . ?
C37 C41 1.522(6) . ?
C38 C39 1.404(6) . ?
C38 H38 0.9500 . ?
C39 C40 1.387(6) . ?
C39 C42 1.513(5) . ?
C40 H40 0.9500 . ?
C41 H41A 0.9800 . ?
C41 H41B 0.9800 . ?
C41 H41C 0.9800 . ?
C42 H42A 0.9800 . ?
C42 H42B 0.9800 . ?
C42 H42C 0.9800 . ?
C43 C48 1.402(5) . ?
C43 C44 1.403(5) . ?
C44 C45 1.383(6) . ?
C44 H44 0.9500 . ?
C45 C46 1.403(5) . ?
C45 C49 1.518(6) . ?
C46 C47 1.391(6) . ?
C46 H46 0.9500 . ?
C47 C48 1.402(6) . ?
C47 C50 1.512(5) . ?
C48 H48 0.9500 . ?
C49 H49A 0.9800 . ?
C49 H49B 0.9800 . ?
C49 H49C 0.9800 . ?
C50 H50A 0.9800 . ?
C50 H50B 0.9800 . ?
C50 H50C 0.9800 . ?
C51 H51A 0.9900 . ?
C51 H51B 0.9900 . ?
C52 H52A 0.9900 . ?
C52 H52B 0.9900 . ?
C53 C56 1.531(6) . ?
C53 C54 1.535(5) . ?
C53 C55 1.543(6) . ?
C54 H54A 0.9800 . ?
C54 H54B 0.9800 . ?
C54 H54C 0.9800 . ?
C55 H55A 0.9800 . ?
C55 H55B 0.9800 . ?
C55 H55C 0.9800 . ?
C56 H56A 0.9800 . ?
C56 H56B 0.9800 . ?
C56 H56C 0.9800 . ?
C57 C59 1.535(7) . ?
C57 C58 1.536(6) . ?
C57 C60 1.551(6) . ?
C58 H58A 0.9800 . ?
C58 H58B 0.9800 . ?
C58 H58C 0.9800 . ?
C59 H59A 0.9800 . ?
C59 H59B 0.9800 . ?
C59 H59C 0.9800 . ?
C60 H60A 0.9800 . ?
C60 H60B 0.9800 . ?
C60 H60C 0.9800 . ?
C61 C64 1.526(6) . ?
C61 C63 1.533(6) . ?
C61 C62 1.545(6) . ?
C62 H62A 0.9800 . ?
C62 H62B 0.9800 . ?
C62 H62C 0.9800 . ?
C63 H63A 0.9800 . ?
C63 H63B 0.9800 . ?
C63 H63C 0.9800 . ?
C64 H64A 0.9800 . ?
C64 H64B 0.9800 . ?
C64 H64C 0.9800 . ?
C65 C66 1.526(7) . ?
C65 C68 1.533(6) . ?
C65 C67 1.542(6) . ?
C66 H66A 0.9800 . ?
C66 H66B 0.9800 . ?
C66 H66C 0.9800 . ?
C67 H67A 0.9800 . ?
C67 H67B 0.9800 . ?
C67 H67C 0.9800 . ?
C68 H68A 0.9800 . ?
C68 H68B 0.9800 . ?
C68 H68C 0.9800 . ?
